data_2019144
loop_
_publ_author_name
'Gui, Liu-cheng'
'Liang, Guang-ming'
'Zou, Hua-hong'
'Hou, Zhong'

_publ_section_title
;
 One-dimensional Cu^I^ and Ag^I^ ladder-like coordination polymers
 supported by 2-ethyl-1-(pyridin-3-ylmethyl)-1<i>H</i>-benzimidazole
;
_journal_issue 9
_journal_name_full 'Acta Crystallographica Section C'
_journal_page_first 1017
_journal_page_last 1021
_journal_paper_doi 10.1107/S0108270113019963
_journal_volume 69
_journal_year 2013
_chemical_formula_iupac '[Ag (C15 H15 N3)2] Cl O4, C H4 O'
_chemical_formula_moiety 'C30 H30 Ag N6 +, Cl O4 -, C H4 O'
_chemical_formula_sum 'C31 H34 Ag Cl N6 O5'
_chemical_formula_weight 713.96
_chemical_name_systematic
'Poly[[bis[\m~2~-2-ethyl-1-(pyridin-3-ylmethyl)-1<i>H</i>-benzimidazole-\k^2^<i>N</i>^1^:<i>N</i>^3^]silver(I)] perchlorate methanol monosolvate]'
_space_group_IT_number 2
_symmetry_cell_setting triclinic
_symmetry_space_group_name_Hall '-P 1'
_symmetry_space_group_name_H-M 'P -1'
_atom_sites_solution_hydrogens geom
_atom_sites_solution_primary direct
_atom_sites_solution_secondary difmap
_audit_creation_method SHELXL-97
_cell_angle_alpha 90.163(10)
_cell_angle_beta 108.773(9)
_cell_angle_gamma 95.518(9)
_cell_formula_units_Z 2
_cell_length_a 9.560(7)
_cell_length_b 12.946(10)
_cell_length_c 13.849(11)
_cell_measurement_temperature 298(2)
_cell_measurement_theta_max 27.12
_cell_measurement_theta_min 2.21
_cell_volume 1614(2)
_computing_cell_refinement 'SAINT (Bruker, 2007)'
_computing_data_collection 'SMART (Bruker, 2001)'
_computing_data_reduction 'SAINT (Bruker, 2007)'
_computing_molecular_graphics 'SHELXTL97 (Sheldrick, 2008)'
_computing_publication_material 'SHELXTL97 (Sheldrick, 2008)'
_computing_structure_refinement 'SHELXL-97 (Sheldrick, 2008)'
_computing_structure_solution 'SHELXS-97 (Sheldrick, 2008)'
_diffrn_ambient_temperature 298(2)
_diffrn_measured_fraction_theta_full 0.982
_diffrn_measured_fraction_theta_max 0.877
_diffrn_measurement_device_type 'Bruker SMART CCD area-detector'
_diffrn_measurement_method '\w scans'
_diffrn_radiation_monochromator graphite
_diffrn_radiation_source 'fine-focus sealed tube'
_diffrn_radiation_type MoK\a
_diffrn_radiation_wavelength 0.71073
_diffrn_reflns_av_R_equivalents 0.0175
_diffrn_reflns_av_sigmaI/netI 0.0364
_diffrn_reflns_limit_h_max 12
_diffrn_reflns_limit_h_min -12
_diffrn_reflns_limit_k_max 16
_diffrn_reflns_limit_k_min -17
_diffrn_reflns_limit_l_max 17
_diffrn_reflns_limit_l_min -10
_diffrn_reflns_number 10939
_diffrn_reflns_theta_full 25.00
_diffrn_reflns_theta_max 28.42
_diffrn_reflns_theta_min 1.55
_exptl_absorpt_coefficient_mu 0.755
_exptl_absorpt_correction_T_max 0.860
_exptl_absorpt_correction_T_min 0.850
_exptl_absorpt_correction_type multi-scan
_exptl_absorpt_process_details '(SADABS; Bruker, 2001)'
_exptl_crystal_colour yellow
_exptl_crystal_density_diffrn 1.469
_exptl_crystal_density_method 'not measured'
_exptl_crystal_description block
_exptl_crystal_F_000 732
_exptl_crystal_size_max 0.60
_exptl_crystal_size_mid 0.20
_exptl_crystal_size_min 0.18
_refine_diff_density_max 0.778
_refine_diff_density_min -0.508
_refine_ls_extinction_method none
_refine_ls_goodness_of_fit_ref 1.019
_refine_ls_hydrogen_treatment constr
_refine_ls_matrix_type full
_refine_ls_number_parameters 400
_refine_ls_number_reflns 7140
_refine_ls_number_restraints 9
_refine_ls_restrained_S_all 1.023
_refine_ls_R_factor_all 0.0633
_refine_ls_R_factor_gt 0.0444
_refine_ls_shift/su_max 0.000
_refine_ls_shift/su_mean 0.000
_refine_ls_structure_factor_coef Fsqd
_refine_ls_weighting_details 'calc w=1/[\s^2^(Fo^2^)+(0.0557P)^2^+1.1704P] where P=(Fo^2^+2Fc^2^)/3'
_refine_ls_weighting_scheme calc
_refine_ls_wR_factor_gt 0.1070
_refine_ls_wR_factor_ref 0.1184
_reflns_number_gt 5396
_reflns_number_total 7140
_reflns_threshold_expression I>2sigma(I)
_cod_data_source_file wq3040.cif
_cod_data_source_block 2
_cod_database_code 2019144
_cod_database_fobs_code 2019144

loop_
_symmetry_equiv_pos_as_xyz
'x, y, z'
'-x, -y, -z'

loop_
_atom_site_type_symbol
_atom_site_label
_atom_site_fract_x
_atom_site_fract_y
_atom_site_fract_z
_atom_site_U_iso_or_equiv
_atom_site_adp_type
_atom_site_calc_flag
_atom_site_refinement_flags
_atom_site_occupancy
_atom_site_symmetry_multiplicity
Ag Ag1 0.09029(3) 0.24459(2) 0.33648(2) 0.05197(11) Uani d . 1 1
N N1 0.2835(3) 0.2553(2) 0.2788(2) 0.0438(6) Uani d . 1 1
N N2 0.4372(3) 0.3144(2) 0.1958(2) 0.0428(6) Uani d . 1 1
N N3 0.9311(3) 0.3858(2) 0.2933(3) 0.0551(8) Uani d . 1 1
N N4 0.0594(3) 0.2031(2) 0.4870(2) 0.0469(7) Uani d . 1 1
N N5 0.1199(3) 0.1824(2) 0.6552(2) 0.0446(6) Uani d . 1 1
N N6 0.0661(3) -0.1111(2) 0.7796(2) 0.0518(7) Uani d . 1 1
C C1 0.3400(3) 0.1709(3) 0.2472(2) 0.0416(7) Uani d . 1 1
C C2 0.3108(4) 0.0648(3) 0.2578(3) 0.0501(8) Uani d . 1 1
H H2A 0.2469 0.0398 0.2927 0.060 Uiso calc R 1 1
C C3 0.3800(4) -0.0015(3) 0.2145(3) 0.0575(9) Uani d . 1 1
H H3A 0.3626 -0.0727 0.2207 0.069 Uiso calc R 1 1
C C4 0.4753(4) 0.0351(3) 0.1619(3) 0.0585(10) Uani d . 1 1
H H4A 0.5196 -0.0122 0.1336 0.070 Uiso calc R 1 1
C C5 0.5057(4) 0.1397(3) 0.1506(3) 0.0520(9) Uani d . 1 1
H H5A 0.5696 0.1640 0.1155 0.062 Uiso calc R 1 1
C C6 0.4363(3) 0.2073(3) 0.1943(2) 0.0395(7) Uani d . 1 1
C C7 0.3426(4) 0.3380(3) 0.2465(3) 0.0435(7) Uani d . 1 1
C C8 0.3099(5) 0.4448(3) 0.2645(3) 0.0608(10) Uani d . 1 1
H H8A 0.2032 0.4471 0.2429 0.073 Uiso calc R 1 1
H H8B 0.3497 0.4925 0.2236 0.073 Uiso calc R 1 1
C C9 0.3757(7) 0.4793(4) 0.3750(4) 0.0968(17) Uani d . 1 1
H H9A 0.3511 0.5481 0.3839 0.145 Uiso calc R 1 1
H H9B 0.4817 0.4794 0.3960 0.145 Uiso calc R 1 1
H H9C 0.3363 0.4325 0.4157 0.145 Uiso calc R 1 1
C C10 0.5223(4) 0.3859(3) 0.1479(3) 0.0511(9) Uani d . 1 1
H H10A 0.4692 0.4463 0.1259 0.061 Uiso calc R 1 1
H H10B 0.5309 0.3516 0.0880 0.061 Uiso calc R 1 1
C C11 0.6758(4) 0.4204(3) 0.2204(3) 0.0461(8) Uani d . 1 1
C C12 0.7055(5) 0.5094(3) 0.2813(4) 0.0722(13) Uani d . 1 1
H H12A 0.6309 0.5521 0.2769 0.087 Uiso calc R 1 1
C C13 0.8473(5) 0.5351(3) 0.3493(4) 0.0796(14) Uani d . 1 1
H H13A 0.8686 0.5943 0.3918 0.096 Uiso calc R 1 1
C C14 0.9555(5) 0.4717(3) 0.3527(4) 0.0665(11) Uani d . 1 1
H H14A 1.0503 0.4892 0.3985 0.080 Uiso calc R 1 1
C C15 0.7942(4) 0.3627(3) 0.2289(3) 0.0494(8) Uani d . 1 1
H H15A 0.7765 0.3036 0.1866 0.059 Uiso calc R 1 1
C C16 -0.0661(4) 0.2120(3) 0.5159(3) 0.0427(7) Uani d . 1 1
C C17 -0.2091(4) 0.2305(3) 0.4579(3) 0.0568(9) Uani d . 1 1
H H17A -0.2350 0.2378 0.3877 0.068 Uiso calc R 1 1
C C18 -0.3115(4) 0.2377(3) 0.5084(4) 0.0667(11) Uani d . 1 1
H H18A -0.4084 0.2493 0.4715 0.080 Uiso calc R 1 1
C C19 -0.2722(5) 0.2277(3) 0.6133(4) 0.0676(11) Uani d . 1 1
H H19A -0.3432 0.2345 0.6451 0.081 Uiso calc R 1 1
C C20 -0.1319(4) 0.2082(3) 0.6716(3) 0.0560(9) Uani d . 1 1
H H20A -0.1066 0.2007 0.7418 0.067 Uiso calc R 1 1
C C21 -0.0300(4) 0.2003(2) 0.6208(3) 0.0424(7) Uani d . 1 1
C C22 0.1662(4) 0.1848(3) 0.5719(3) 0.0445(7) Uani d . 1 1
C C23 0.3188(4) 0.1660(3) 0.5739(3) 0.0632(10) Uani d . 1 1
H H23A 0.3887 0.1872 0.6406 0.076 Uiso calc R 1 1
H H23B 0.3457 0.2087 0.5239 0.076 Uiso calc R 1 1
C C24 0.3314(5) 0.0544(4) 0.5517(4) 0.0851(15) Uani d . 1 1
H H24A 0.4281 0.0477 0.5469 0.128 Uiso calc R 1 1
H H24B 0.2569 0.0314 0.4884 0.128 Uiso calc R 1 1
H H24C 0.3173 0.0128 0.6057 0.128 Uiso calc R 1 1
C C25 0.2061(4) 0.1685(3) 0.7615(3) 0.0561(9) Uani d . 1 1
H H25A 0.1954 0.2261 0.8027 0.067 Uiso calc R 1 1
H H25B 0.3103 0.1708 0.7673 0.067 Uiso calc R 1 1
C C26 0.1611(4) 0.0682(3) 0.8038(3) 0.0452(8) Uani d . 1 1
C C27 0.1843(5) 0.0609(3) 0.9076(3) 0.0657(11) Uani d . 1 1
H H27A 0.2250 0.1186 0.9513 0.079 Uiso calc R 1 1
C C28 0.1472(6) -0.0313(4) 0.9453(3) 0.0785(14) Uani d . 1 1
H H28A 0.1616 -0.0371 1.0147 0.094 Uiso calc R 1 1
C C29 0.0884(5) -0.1154(3) 0.8793(3) 0.0620(10) Uani d . 1 1
H H29A 0.0631 -0.1779 0.9054 0.074 Uiso calc R 1 1
C C30 0.1028(4) -0.0205(3) 0.7438(3) 0.0464(8) Uani d . 1 1
H H30A 0.0880 -0.0171 0.6742 0.056 Uiso calc R 1 1
C C31 0.9220(17) 0.5758(11) 0.0796(13) 0.298(8) Uani d DU 1 1
H H31A 0.9462 0.5905 0.1515 0.446 Uiso calc R 1 1
H H31B 1.0083 0.5566 0.0656 0.446 Uiso calc RD 1 1
H H31C 0.8441 0.5197 0.0587 0.446 Uiso calc R 1 1
Cl Cl1 0.36635(11) 0.70352(7) 0.10573(7) 0.0550(2) Uani d . 1 1
O O1 0.2294(5) 0.7397(4) 0.1060(5) 0.152(2) Uani d . 1 1
O O2 0.4377(5) 0.7825(3) 0.0640(3) 0.1128(14) Uani d . 1 1
O O3 0.3390(6) 0.6084(3) 0.0533(3) 0.1209(16) Uani d . 1 1
O O4 0.4470(5) 0.6944(3) 0.2100(2) 0.0987(12) Uani d . 1 1
O O5 0.8712(11) 0.6702(9) 0.0222(8) 0.264(5) Uani d DU 1 1
H H5B 0.9534 0.7072 0.0322 0.316 Uiso d R 1 1

loop_
_atom_site_aniso_label
_atom_site_aniso_U_11
_atom_site_aniso_U_22
_atom_site_aniso_U_33
_atom_site_aniso_U_12
_atom_site_aniso_U_13
_atom_site_aniso_U_23
Ag1 0.04669(17) 0.05521(17) 0.0643(2) 0.00097(11) 0.03339(14) -0.00017(13)
N1 0.0379(14) 0.0469(15) 0.0549(17) 0.0046(11) 0.0264(13) 0.0051(13)
N2 0.0336(14) 0.0499(15) 0.0512(16) 0.0056(11) 0.0220(12) 0.0090(13)
N3 0.0404(16) 0.0481(17) 0.079(2) 0.0061(13) 0.0221(16) 0.0025(15)
N4 0.0366(15) 0.0595(17) 0.0514(17) 0.0064(12) 0.0230(13) 0.0051(14)
N5 0.0391(15) 0.0459(15) 0.0494(16) -0.0010(12) 0.0164(13) 0.0036(12)
N6 0.0517(17) 0.0526(17) 0.0507(18) -0.0004(13) 0.0179(14) 0.0016(14)
C1 0.0349(16) 0.0498(18) 0.0422(18) 0.0062(13) 0.0148(14) 0.0045(14)
C2 0.0435(19) 0.0508(19) 0.059(2) 0.0038(15) 0.0214(17) 0.0076(16)
C3 0.052(2) 0.049(2) 0.071(3) 0.0085(16) 0.0176(19) 0.0019(18)
C4 0.050(2) 0.059(2) 0.068(3) 0.0137(17) 0.0198(19) -0.0086(19)
C5 0.0397(18) 0.070(2) 0.052(2) 0.0120(16) 0.0214(16) 0.0019(18)
C6 0.0309(15) 0.0493(18) 0.0405(17) 0.0061(13) 0.0141(13) 0.0053(14)
C7 0.0373(17) 0.0483(18) 0.0509(19) 0.0069(14) 0.0218(15) 0.0063(15)
C8 0.057(2) 0.048(2) 0.090(3) 0.0095(17) 0.041(2) 0.008(2)
C9 0.120(5) 0.064(3) 0.117(5) -0.004(3) 0.059(4) -0.024(3)
C10 0.0435(19) 0.058(2) 0.061(2) 0.0123(16) 0.0272(17) 0.0223(17)
C11 0.0417(18) 0.0424(17) 0.063(2) 0.0064(14) 0.0290(17) 0.0165(16)
C12 0.052(2) 0.047(2) 0.127(4) 0.0122(18) 0.040(3) 0.002(2)
C13 0.066(3) 0.047(2) 0.130(4) 0.0022(19) 0.038(3) -0.019(2)
C14 0.046(2) 0.059(2) 0.092(3) -0.0006(18) 0.021(2) -0.007(2)
C15 0.046(2) 0.0446(18) 0.066(2) 0.0075(15) 0.0290(18) 0.0054(16)
C16 0.0358(16) 0.0482(18) 0.0496(19) 0.0030(13) 0.0217(15) 0.0072(15)
C17 0.045(2) 0.073(2) 0.059(2) 0.0131(18) 0.0241(18) 0.0215(19)
C18 0.037(2) 0.081(3) 0.090(3) 0.0152(19) 0.031(2) 0.022(2)
C19 0.055(2) 0.079(3) 0.090(3) 0.014(2) 0.050(2) 0.011(2)
C20 0.056(2) 0.063(2) 0.060(2) 0.0002(18) 0.0351(19) 0.0018(18)
C21 0.0379(17) 0.0430(17) 0.0512(19) -0.0002(13) 0.0224(15) 0.0011(14)
C22 0.0335(16) 0.0481(18) 0.054(2) 0.0011(13) 0.0184(15) -0.0011(15)
C23 0.039(2) 0.082(3) 0.071(3) 0.0078(18) 0.0210(19) 0.000(2)
C24 0.063(3) 0.101(4) 0.101(4) 0.032(3) 0.034(3) -0.005(3)
C25 0.049(2) 0.061(2) 0.049(2) -0.0087(17) 0.0069(17) -0.0020(17)
C26 0.0343(17) 0.055(2) 0.0421(18) 0.0031(14) 0.0070(14) -0.0008(15)
C27 0.077(3) 0.067(3) 0.042(2) 0.003(2) 0.007(2) -0.0080(19)
C28 0.103(4) 0.087(3) 0.039(2) 0.004(3) 0.015(2) 0.009(2)
C29 0.066(3) 0.066(2) 0.050(2) 0.005(2) 0.0150(19) 0.0163(19)
C30 0.0445(19) 0.056(2) 0.0379(17) -0.0030(15) 0.0152(15) -0.0010(15)
C31 0.287(15) 0.270(15) 0.306(17) -0.150(12) 0.106(13) -0.048(12)
Cl1 0.0654(6) 0.0501(5) 0.0498(5) 0.0014(4) 0.0204(4) 0.0048(4)
O1 0.091(3) 0.167(5) 0.205(6) 0.039(3) 0.050(3) 0.004(4)
O2 0.166(4) 0.083(2) 0.103(3) -0.015(2) 0.071(3) 0.025(2)
O3 0.198(5) 0.077(2) 0.094(3) -0.017(3) 0.067(3) -0.025(2)
O4 0.120(3) 0.108(3) 0.059(2) -0.006(2) 0.020(2) 0.0110(18)
O5 0.216(8) 0.297(13) 0.263(12) -0.041(9) 0.077(8) -0.088(9)

loop_
_atom_type_symbol
_atom_type_description
_atom_type_scat_dispersion_real
_atom_type_scat_dispersion_imag
_atom_type_scat_source
C C 0.0033 0.0016 'International Tables Vol C Tables 4.2.6.8 and 6.1.1.4'
H H 0.0000 0.0000 'International Tables Vol C Tables 4.2.6.8 and 6.1.1.4'
Ag Ag -0.8971 1.1015 'International Tables Vol C Tables 4.2.6.8 and 6.1.1.4'
B B 0.0013 0.0007 'International Tables Vol C Tables 4.2.6.8 and 6.1.1.4'
Cl Cl 0.1484 0.1585 'International Tables Vol C Tables 4.2.6.8 and 6.1.1.4'
F F 0.0171 0.0103 'International Tables Vol C Tables 4.2.6.8 and 6.1.1.4'
N N 0.0061 0.0033 'International Tables Vol C Tables 4.2.6.8 and 6.1.1.4'
O O 0.0106 0.0060 'International Tables Vol C Tables 4.2.6.8 and 6.1.1.4'

loop_
_geom_angle_atom_site_label_1
_geom_angle_atom_site_label_2
_geom_angle_atom_site_label_3
_geom_angle_site_symmetry_1
_geom_angle_site_symmetry_3
_geom_angle
_geom_angle_publ_flag
N1 Ag1 N4 . . 134.12(10) y
N1 Ag1 N6 . 2_556 98.85(11) y
N4 Ag1 N6 . 2_556 103.37(11) y
N1 Ag1 N3 . 1_455 116.32(11) y
N4 Ag1 N3 . 1_455 98.91(11) y
N6 Ag1 N3 2_556 1_455 99.63(12) y
C7 N1 C1 . . 106.2(3) ?
C7 N1 Ag1 . . 127.2(2) ?
C1 N1 Ag1 . . 125.0(2) ?
C7 N2 C6 . . 106.9(3) ?
C7 N2 C10 . . 128.2(3) ?
C6 N2 C10 . . 124.9(3) ?
C15 N3 C14 . . 117.0(3) ?
C15 N3 Ag1 . 1_655 117.1(2) ?
C14 N3 Ag1 . 1_655 122.5(3) ?
C22 N4 C16 . . 105.6(3) ?
C22 N4 Ag1 . . 125.9(2) ?
C16 N4 Ag1 . . 127.3(2) ?
C22 N5 C21 . . 106.6(3) ?
C22 N5 C25 . . 128.6(3) ?
C21 N5 C25 . . 124.8(3) ?
C29 N6 C30 . . 117.7(3) ?
C29 N6 Ag1 . 2_556 120.8(3) ?
C30 N6 Ag1 . 2_556 119.6(2) ?
C2 C1 N1 . . 130.6(3) ?
C2 C1 C6 . . 120.5(3) ?
N1 C1 C6 . . 108.9(3) ?
C3 C2 C1 . . 117.5(3) ?
C3 C2 H2A . . 121.3 ?
C1 C2 H2A . . 121.3 ?
C2 C3 C4 . . 121.7(4) ?
C2 C3 H3A . . 119.2 ?
C4 C3 H3A . . 119.2 ?
C5 C4 C3 . . 121.8(3) ?
C5 C4 H4A . . 119.1 ?
C3 C4 H4A . . 119.1 ?
C4 C5 C6 . . 116.9(3) ?
C4 C5 H5A . . 121.6 ?
C6 C5 H5A . . 121.6 ?
N2 C6 C5 . . 132.7(3) ?
N2 C6 C1 . . 105.6(3) ?
C5 C6 C1 . . 121.7(3) ?
N1 C7 N2 . . 112.4(3) ?
N1 C7 C8 . . 123.0(3) ?
N2 C7 C8 . . 124.5(3) ?
C7 C8 C9 . . 111.8(4) ?
C7 C8 H8A . . 109.3 ?
C9 C8 H8A . . 109.3 ?
C7 C8 H8B . . 109.3 ?
C9 C8 H8B . . 109.3 ?
H8A C8 H8B . . 107.9 ?
C8 C9 H9A . . 109.5 ?
C8 C9 H9B . . 109.5 ?
H9A C9 H9B . . 109.5 ?
C8 C9 H9C . . 109.5 ?
H9A C9 H9C . . 109.5 ?
H9B C9 H9C . . 109.5 ?
N2 C10 C11 . . 111.8(3) ?
N2 C10 H10A . . 109.3 ?
C11 C10 H10A . . 109.3 ?
N2 C10 H10B . . 109.3 ?
C11 C10 H10B . . 109.3 ?
H10A C10 H10B . . 107.9 ?
C12 C11 C15 . . 116.8(3) ?
C12 C11 C10 . . 122.2(3) ?
C15 C11 C10 . . 121.0(3) ?
C11 C12 C13 . . 119.6(4) ?
C11 C12 H12A . . 120.2 ?
C13 C12 H12A . . 120.2 ?
C14 C13 C12 . . 118.8(4) ?
C14 C13 H13A . . 120.6 ?
C12 C13 H13A . . 120.6 ?
N3 C14 C13 . . 123.1(4) ?
N3 C14 H14A . . 118.4 ?
C13 C14 H14A . . 118.4 ?
N3 C15 C11 . . 124.7(3) ?
N3 C15 H15A . . 117.7 ?
C11 C15 H15A . . 117.7 ?
C17 C16 C21 . . 120.3(3) ?
C17 C16 N4 . . 130.3(3) ?
C21 C16 N4 . . 109.3(3) ?
C18 C17 C16 . . 117.5(4) ?
C18 C17 H17A . . 121.3 ?
C16 C17 H17A . . 121.3 ?
C17 C18 C19 . . 121.2(4) ?
C17 C18 H18A . . 119.4 ?
C19 C18 H18A . . 119.4 ?
C20 C19 C18 . . 122.1(3) ?
C20 C19 H19A . . 119.0 ?
C18 C19 H19A . . 119.0 ?
C19 C20 C21 . . 116.6(4) ?
C19 C20 H20A . . 121.7 ?
C21 C20 H20A . . 121.7 ?
C20 C21 C16 . . 122.3(3) ?
C20 C21 N5 . . 131.9(3) ?
C16 C21 N5 . . 105.8(3) ?
N4 C22 N5 . . 112.7(3) ?
N4 C22 C23 . . 123.0(3) ?
N5 C22 C23 . . 124.4(3) ?
C22 C23 C24 . . 112.8(3) ?
C22 C23 H23A . . 109.0 ?
C24 C23 H23A . . 109.0 ?
C22 C23 H23B . . 109.0 ?
C24 C23 H23B . . 109.0 ?
H23A C23 H23B . . 107.8 ?
C23 C24 H24A . . 109.5 ?
C23 C24 H24B . . 109.5 ?
H24A C24 H24B . . 109.5 ?
C23 C24 H24C . . 109.5 ?
H24A C24 H24C . . 109.5 ?
H24B C24 H24C . . 109.5 ?
N5 C25 C26 . . 113.9(3) ?
N5 C25 H25A . . 108.8 ?
C26 C25 H25A . . 108.8 ?
N5 C25 H25B . . 108.8 ?
C26 C25 H25B . . 108.8 ?
H25A C25 H25B . . 107.7 ?
C30 C26 C27 . . 117.1(3) ?
C30 C26 C25 . . 122.5(3) ?
C27 C26 C25 . . 120.3(3) ?
C28 C27 C26 . . 119.7(4) ?
C28 C27 H27A . . 120.2 ?
C26 C27 H27A . . 120.2 ?
C27 C28 C29 . . 119.0(4) ?
C27 C28 H28A . . 120.5 ?
C29 C28 H28A . . 120.5 ?
N6 C29 C28 . . 122.7(4) ?
N6 C29 H29A . . 118.7 ?
C28 C29 H29A . . 118.7 ?
N6 C30 C26 . . 123.9(3) ?
N6 C30 H30A . . 118.1 ?
C26 C30 H30A . . 118.1 ?
O5 C31 H31A . . 109.5 ?
O5 C31 H31B . . 109.5 ?
H31A C31 H31B . . 109.5 ?
O5 C31 H31C . . 109.5 ?
H31A C31 H31C . . 109.5 ?
H31B C31 H31C . . 109.5 ?
O3 Cl1 O2 . . 114.3(3) ?
O3 Cl1 O4 . . 111.3(3) ?
O2 Cl1 O4 . . 109.9(2) ?
O3 Cl1 O1 . . 110.2(3) ?
O2 Cl1 O1 . . 106.2(3) ?
O4 Cl1 O1 . . 104.4(3) ?
C31 O5 H5B . . 101.2 ?

loop_
_geom_bond_atom_site_label_1
_geom_bond_atom_site_label_2
_geom_bond_site_symmetry_2
_geom_bond_distance
_geom_bond_publ_flag
Ag1 N1 . 2.230(3) y
Ag1 N4 . 2.257(3) y
Ag1 N6 2_556 2.397(3) y
Ag1 N3 1_455 2.443(3) y
N1 C7 . 1.309(4) ?
N1 C1 . 1.393(4) ?
N2 C7 . 1.365(4) ?
N2 C6 . 1.386(4) ?
N2 C10 . 1.471(4) ?
N3 C15 . 1.330(5) ?
N3 C14 . 1.339(5) ?
N3 Ag1 1_655 2.443(3) ?
N4 C22 . 1.325(4) ?
N4 C16 . 1.397(4) ?
N5 C22 . 1.362(4) ?
N5 C21 . 1.400(4) ?
N5 C25 . 1.458(5) ?
N6 C29 . 1.330(5) ?
N6 C30 . 1.334(5) ?
N6 Ag1 2_556 2.397(3) ?
C1 C2 . 1.392(5) ?
C1 C6 . 1.399(4) ?
C2 C3 . 1.377(5) ?
C2 H2A . 0.9300 ?
C3 C4 . 1.390(6) ?
C3 H3A . 0.9300 ?
C4 C5 . 1.377(5) ?
C4 H4A . 0.9300 ?
C5 C6 . 1.393(5) ?
C5 H5A . 0.9300 ?
C7 C8 . 1.485(5) ?
C8 C9 . 1.503(7) ?
C8 H8A . 0.9700 ?
C8 H8B . 0.9700 ?
C9 H9A . 0.9600 ?
C9 H9B . 0.9600 ?
C9 H9C . 0.9600 ?
C10 C11 . 1.511(5) ?
C10 H10A . 0.9700 ?
C10 H10B . 0.9700 ?
C11 C12 . 1.378(6) ?
C11 C15 . 1.390(5) ?
C12 C13 . 1.388(6) ?
C12 H12A . 0.9300 ?
C13 C14 . 1.369(6) ?
C13 H13A . 0.9300 ?
C14 H14A . 0.9300 ?
C15 H15A . 0.9300 ?
C16 C17 . 1.388(5) ?
C16 C21 . 1.393(5) ?
C17 C18 . 1.384(5) ?
C17 H17A . 0.9300 ?
C18 C19 . 1.388(6) ?
C18 H18A . 0.9300 ?
C19 C20 . 1.373(6) ?
C19 H19A . 0.9300 ?
C20 C21 . 1.384(5) ?
C20 H20A . 0.9300 ?
C22 C23 . 1.494(5) ?
C23 C24 . 1.501(6) ?
C23 H23A . 0.9700 ?
C23 H23B . 0.9700 ?
C24 H24A . 0.9600 ?
C24 H24B . 0.9600 ?
C24 H24C . 0.9600 ?
C25 C26 . 1.509(5) ?
C25 H25A . 0.9700 ?
C25 H25B . 0.9700 ?
C26 C30 . 1.376(5) ?
C26 C27 . 1.387(5) ?
C27 C28 . 1.366(6) ?
C27 H27A . 0.9300 ?
C28 C29 . 1.371(6) ?
C28 H28A . 0.9300 ?
C29 H29A . 0.9300 ?
C30 H30A . 0.9300 ?
C31 O5 . 1.494(9) ?
C31 H31A . 0.9600 ?
C31 H31B . 0.9600 ?
C31 H31C . 0.9600 ?
Cl1 O3 . 1.386(4) ?
Cl1 O2 . 1.402(3) ?
Cl1 O4 . 1.412(4) ?
Cl1 O1 . 1.434(5) ?
O5 H5B . 0.8500 ?

loop_
_geom_hbond_atom_site_label_D
_geom_hbond_atom_site_label_H
_geom_hbond_atom_site_label_A
_geom_hbond_site_symmetry_A
_geom_hbond_distance_DH
_geom_hbond_distance_HA
_geom_hbond_distance_DA
_geom_hbond_angle_DHA
O5 H5B O1 1_655 0.85 2.50 3.275(13) 153
C10 H10A O3 . 0.97 2.58 3.550(7) 174
C23 H23A O4 2_666 0.97 2.55 3.481(6) 160
C31 H31C O3 2_665 0.96 2.43 3.343(17) 159

loop_
_geom_torsion_atom_site_label_1
_geom_torsion_atom_site_label_2
_geom_torsion_atom_site_label_3
_geom_torsion_atom_site_label_4
_geom_torsion_site_symmetry_1
_geom_torsion
N4 Ag1 N1 C7 . -118.2(3)
N6 Ag1 N1 C7 2_556 123.3(3)
N3 Ag1 N1 C7 1_455 17.9(3)
N4 Ag1 N1 C1 . 78.5(3)
N6 Ag1 N1 C1 2_556 -40.0(3)
N3 Ag1 N1 C1 1_455 -145.4(3)
N1 Ag1 N4 C22 . 5.6(3)
N6 Ag1 N4 C22 2_556 122.4(3)
N3 Ag1 N4 C22 1_455 -135.4(3)
N1 Ag1 N4 C16 . 171.5(2)
N6 Ag1 N4 C16 2_556 -71.7(3)
N3 Ag1 N4 C16 1_455 30.5(3)
C7 N1 C1 C2 . -177.5(4)
Ag1 N1 C1 C2 . -11.3(5)
C7 N1 C1 C6 . 0.1(4)
Ag1 N1 C1 C6 . 166.3(2)
N1 C1 C2 C3 . 177.4(3)
C6 C1 C2 C3 . 0.1(5)
C1 C2 C3 C4 . -0.2(6)
C2 C3 C4 C5 . 0.2(6)
C3 C4 C5 C6 . -0.1(6)
C7 N2 C6 C5 . 177.2(4)
C10 N2 C6 C5 . -1.1(6)
C7 N2 C6 C1 . -0.9(3)
C10 N2 C6 C1 . -179.2(3)
C4 C5 C6 N2 . -177.9(3)
C4 C5 C6 C1 . 0.0(5)
C2 C1 C6 N2 . 178.4(3)
N1 C1 C6 N2 . 0.5(4)
C2 C1 C6 C5 . 0.1(5)
N1 C1 C6 C5 . -177.8(3)
C1 N1 C7 N2 . -0.7(4)
Ag1 N1 C7 N2 . -166.5(2)
C1 N1 C7 C8 . 179.8(3)
Ag1 N1 C7 C8 . 14.0(5)
C6 N2 C7 N1 . 1.0(4)
C10 N2 C7 N1 . 179.2(3)
C6 N2 C7 C8 . -179.4(3)
C10 N2 C7 C8 . -1.3(6)
N1 C7 C8 C9 . 69.7(5)
N2 C7 C8 C9 . -109.8(4)
C7 N2 C10 C11 . 92.2(4)
C6 N2 C10 C11 . -89.9(4)
N2 C10 C11 C12 . -92.2(4)
N2 C10 C11 C15 . 87.4(4)
C15 C11 C12 C13 . -2.1(6)
C10 C11 C12 C13 . 177.5(4)
C11 C12 C13 C14 . 1.1(7)
C15 N3 C14 C13 . -0.3(6)
Ag1 N3 C14 C13 1_655 -158.6(4)
C12 C13 C14 N3 . 0.1(8)
C14 N3 C15 C11 . -0.9(6)
Ag1 N3 C15 C11 1_655 158.6(3)
C12 C11 C15 N3 . 2.1(5)
C10 C11 C15 N3 . -177.5(3)
C22 N4 C16 C17 . -179.7(4)
Ag1 N4 C16 C17 . 12.2(5)
C22 N4 C16 C21 . 1.1(4)
Ag1 N4 C16 C21 . -167.1(2)
C21 C16 C17 C18 . 0.6(6)
N4 C16 C17 C18 . -178.6(4)
C16 C17 C18 C19 . 0.6(6)
C17 C18 C19 C20 . -1.4(7)
C18 C19 C20 C21 . 0.9(6)
C19 C20 C21 C16 . 0.4(5)
C19 C20 C21 N5 . 179.3(4)
C17 C16 C21 C20 . -1.2(5)
N4 C16 C21 C20 . 178.2(3)
C17 C16 C21 N5 . 179.7(3)
N4 C16 C21 N5 . -0.9(4)
C22 N5 C21 C20 . -178.6(4)
C25 N5 C21 C20 . -0.8(6)
C22 N5 C21 C16 . 0.4(3)
C25 N5 C21 C16 . 178.2(3)
C16 N4 C22 N5 . -0.8(4)
Ag1 N4 C22 N5 . 167.6(2)
C16 N4 C22 C23 . 177.5(3)
Ag1 N4 C22 C23 . -14.1(5)
C21 N5 C22 N4 . 0.2(4)
C25 N5 C22 N4 . -177.4(3)
C21 N5 C22 C23 . -178.0(3)
C25 N5 C22 C23 . 4.3(5)
N4 C22 C23 C24 . -85.9(5)
N5 C22 C23 C24 . 92.2(5)
C22 N5 C25 C26 . -113.3(4)
C21 N5 C25 C26 . 69.5(4)
N5 C25 C26 C30 . 29.7(5)
N5 C25 C26 C27 . -153.4(4)
C30 C26 C27 C28 . -1.0(6)
C25 C26 C27 C28 . -178.0(4)
C26 C27 C28 C29 . 0.5(7)
C30 N6 C29 C28 . -0.2(6)
Ag1 N6 C29 C28 2_556 -164.5(4)
C27 C28 C29 N6 . 0.2(8)
C29 N6 C30 C26 . -0.4(5)
Ag1 N6 C30 C26 2_556 164.1(3)
C27 C26 C30 N6 . 1.0(5)
C25 C26 C30 N6 . 177.9(3)
